data_2004645
loop_
_publ_author_name
'Xiong, R.-G.'
'Zuo, J.-L.'
'Xu, E.-J.'
'You, X.-Z.'
'Huang, X.-Y.'

_publ_section_title
;
 (4,5-Diazafluoren-9-one-<i>N</i>^4^,<i>N</i>^5^)bis(<i>O</i>-ethyl
 dithiocarbonato-<i>S</i>,<i>S</i>')nickel(II)
;
_journal_issue 3
_journal_name_full 'Acta Crystallographica Section C'
_journal_page_first 521
_journal_page_last 523
_journal_paper_doi 10.1107/S0108270195010791
_journal_volume 52
_journal_year 1996
_chemical_formula_iupac '[Ni (C3 H5 O S2)2 (C11 H6 N2 O)]'
_chemical_formula_sum 'C17 H16 N2 Ni O3 S4'
_chemical_formula_weight 483.27
_space_group_IT_number 14
_symmetry_cell_setting monoclinic
_symmetry_space_group_name_Hall '-P 2yn'
_symmetry_space_group_name_H-M 'P 1 21/n 1'
_atom_type_scat_source 'Cromer & Waber (1974)'
_cell_angle_alpha 90
_cell_angle_beta 103.510(10)
_cell_angle_gamma 90
_cell_formula_units_Z 4
_cell_length_a 10.682(2)
_cell_length_b 12.742(2)
_cell_length_c 15.508(4)
_cell_measurement_reflns_used 25
_cell_measurement_temperature 296
_cell_measurement_theta_max 18.05
_cell_measurement_theta_min 10.68
_cell_volume 2052.4(7)
_diffrn_measurement_device 'Enraf-Nonius CAD-4'
_diffrn_measurement_method '\w/2\q scans'
_diffrn_radiation_type MoK\a
_diffrn_radiation_wavelength 0.71073
_diffrn_reflns_av_R_equivalents 0.023
_diffrn_reflns_limit_h_max 12
_diffrn_reflns_limit_h_min 0
_diffrn_reflns_limit_k_max 15
_diffrn_reflns_limit_k_min 0
_diffrn_reflns_limit_l_max 18
_diffrn_reflns_limit_l_min -18
_diffrn_reflns_number 4001
_diffrn_reflns_theta_max 25
_diffrn_standards_decay_% 0.2
_diffrn_standards_interval_count 300
_diffrn_standards_number 3
_exptl_absorpt_coefficient_mu 1.359
_exptl_absorpt_correction_T_max 1.000
_exptl_absorpt_correction_T_min 0.9285
_exptl_absorpt_correction_type 'empirical, \y scans (Molecular Structure Corporation, 1985)'
_exptl_crystal_colour black
_exptl_crystal_density_diffrn 1.56
_exptl_crystal_description prism
_exptl_crystal_size_max 0.45
_exptl_crystal_size_mid 0.42
_exptl_crystal_size_min 0.32
_refine_diff_density_max 0.25
_refine_diff_density_min -0.30
_refine_ls_extinction_method none
_refine_ls_goodness_of_fit_obs 1.43
_refine_ls_hydrogen_treatment 'H-atom parameters refined'
_refine_ls_number_parameters 308
_refine_ls_number_reflns 3321
_refine_ls_R_factor_obs 0.029
_refine_ls_shift/esd_max 0.22
_refine_ls_structure_factor_coef F
_refine_ls_weighting_details w=1/\s^2^(F)
_refine_ls_weighting_scheme calc
_refine_ls_wR_factor_obs 0.045
_reflns_number_observed 3321
_reflns_number_total 3804
_reflns_observed_criterion I>3\s(I)
_cod_data_source_file mu1213.cif
_cod_data_source_block mu1213a
_cod_depositor_comments
;
The following automatic conversions were performed:

'_refine_ls_weighting_scheme' value ' w=1/\s^2^(F)' was changed to
'calc'. New tag '_refine_ls_weighting_details' was created. The value
of the new tag was set to 'w=1/\s^2^(F)'.

Automatic conversion script
Id: cif_fix_values 3143 2015-03-26 13:38:13Z robertas 
;
_cod_original_sg_symbol_H-M 'P 21/n'
_cod_database_code 2004645

loop_
_symmetry_equiv_pos_as_xyz
x,y,z
1/2+x,1/2-y,1/2+z
-x,-y,-z
1/2-x,1/2+y,1/2-z

loop_
_atom_site_label
_atom_site_fract_x
_atom_site_fract_y
_atom_site_fract_z
_atom_site_B_iso_or_equiv
Ni .31444(3) .22715(2) .02043(2) 2.950(10)
S(1) .33730(6) .28942(5) .17057(4) 3.71(2)
S(2) .12436(6) .33263(5) .01945(4) 3.74(2)
S(3) .44193(6) .36068(4) -.02520(4) 3.65(2)
S(4) .52756(6) .15112(4) .03612(4) 3.86(2)
O(1) .1390(2) .39620(10) .18540(10) 4.53(8)
O(2) .6798(2) .28670(10) -.00770(10) 4.43(8)
O(3) .0694(2) -0.16890(10) -0.17820(10) 5.47(9)
N(1) .2286(2) .08190(10) .04770(10) 3.01(7)
N(2) .2488(2) .17230(10) -0.11600(10) 3.39(7)
C(1) .1922(2) .3439(2) .1293(2) 3.44(9)
C(2) .0103(3) .4400(3) .1535(3) 5.50(10)
C(3) -.0168(4) .5104(5) .2236(4) 8.5(3)
C(4) .5590(2) .2704(2) -.00190(10) 3.26(9)
C(5) .7123(3) .3841(2) -.0476(2) 4.90(10)
C(6) .6911(5) .3719(3) -0.1444(2) 6.3(2)
C(7) .2085(2) .0288(2) .11830(10) 3.70(10)
C(8) .1548(2) -.0703(2) .1121(2) 4.00(10)
C(9) .1177(2) -0.1209(2) .0306(2) 3.70(10)
C(10) .1366(2) -.0678(2) -.04210(10) 3.09(8)
C(11) .1108(2) -.0892(2) -0.1405(2) 3.80(10)
C(12) .1499(2) .0096(2) -0.18100(10) 3.43(9)
C(13) .1453(3) .0447(2) -0.2658(2) 4.50(10)
C(14) .1949(3) .1446(2) -0.2738(2) 4.80(10)
C(15) .2455(3) .2048(2) -0.1999(2) 4.30(10)
C(16) .2006(2) .0777(2) -0.11170(10) 3.03(8)
C(17) .1912(2) .0314(2) -.02870(10) 2.78(8)
H(1) -.044(3) .380(3) .145(2) 6.7(8)
H(2) .009(4) .479(3) .106(3) 8.0(10)
H(3) -.003(4) .465(3) .275(2) 7.0(10)
H(4) -0.108(4) .554(3) .200(3) 10.0(10)
H(5) .046(4) .572(3) .237(3) 9.0(10)
H(6) .665(3) .436(2) -.027(2) 4.8(7)
H(7) .810(3) .398(2) -.019(2) 5.9(7)
H(8) .759(4) .321(3) -0.150(2) 7.0(10)
H(9) .707(4) .447(3) -0.168(3) 9.0(10)
H(10) .600(5) .358(4) -0.168(3) 11.0(10)
H(11) .233(2) .070(2) .174(2) 4.5(6)
H(12) .147(3) -0.106(2) .167(2) 5.0(6)
H(13) .088(2) -0.189(2) .0280(10) 2.9(4)
H(14) .119(3) .008(2) -0.310(2) 4.9(7)
H(15) .195(3) .177(2) -0.335(2) 4.5(6)
H(16) .280(3) .276(2) -0.202(2) 5.1(7)

loop_
_geom_angle_atom_site_label_1
_geom_angle_atom_site_label_2
_geom_angle_atom_site_label_3
_geom_angle
_geom_angle_publ_flag
S(1) Ni S(2) 73.81(3) yes
N(1) Ni N(2) 81.97(7) yes
S(2) Ni N(1) 94.75(5) yes
S(2) Ni N(2) 95.28(6) yes
S(3) Ni N(2) 90.98(5) yes
S(4) Ni N(1) 94.01(5) yes
S(2) Ni S(4) 168.75(2) yes
S(3) C(4) S(4) 119.50(10) yes
Ni S(2) C(1) 83.10(8) yes
Ni S(4) C(4) 82.25(8) yes
S(3) Ni S(4) 74.22(2) yes
S(1) Ni N(1) 92.55(5) yes
S(1) Ni N(2) 167.43(5) yes
N(1) Ni S(3) 166.02(5) yes
S(4) Ni N(2) 92.91(5) yes
S(1) Ni S(3) 96.92(3) yes
S(1) Ni S(4) 98.77(3) yes
S(2) Ni S(3) 97.91(3) yes
S(1) C(1) S(2) 119.20(10) yes
Ni S(1) C(1) 83.77(8) yes
Ni S(3) C(4) 84.00(8) yes
C(1) O(1) C(2) 118.9(2) no
C(4) O(2) C(5) 119.4(2) no
C(17) N(1) C(7) 114.2(2) no
C(17) N(1) Ni 107.20(10) no
C(7) N(1) Ni 138.5(2) no
C(16) N(2) C(15) 113.9(2) no
C(16) N(2) Ni 106.50(10) no
C(15) N(2) Ni 139.6(2) no
O(1) C(1) S(1) 117.1(2) no
O(1) C(1) S(2) 123.7(2) no
O(1) C(2) C(3) 108.1(3) no
O(2) C(4) S(3) 124.4(2) no
O(2) C(4) S(4) 116.0(2) no
O(2) C(5) C(6) 110.2(3) no
N(1) C(7) C(8) 123.1(2) no
C(7) C(8) C(9) 120.8(2) no
C(10) C(9) C(8) 116.9(2) no
C(9) C(10) C(17) 117.7(2) no
C(9) C(10) C(11) 135.6(2) no
C(17) C(10) C(11) 106.7(2) no
O(3) C(11) C(12) 127.5(2) no
O(3) C(11) C(10) 127.1(2) no
C(12) C(11) C(10) 105.4(2) no
C(13) C(12) C(16) 117.1(2) no
C(13) C(12) C(11) 135.7(2) no
C(16) C(12) C(11) 107.2(2) no
C(12) C(13) C(14) 116.8(2) no
C(15) C(14) C(13) 121.1(2) no
N(2) C(15) C(14) 122.9(3) no
N(2) C(16) C(12) 128.1(2) no
N(2) C(16) C(17) 122.0(2) no
C(12) C(16) C(17) 109.9(2) no
N(1) C(17) C(10) 127.2(2) no
N(1) C(17) C(16) 122.0(2) no
C(10) C(17) C(16) 110.7(2) no
H(2) C(2) H(1) 117(3) no
H(2) C(2) O(1) 109(3) no
H(2) C(2) C(3) 107(3) no
H(1) C(2) O(1) 104(2) no
H(1) C(2) C(3) 112(2) no
H(3) C(3) H(5) 109(3) no
H(3) C(3) H(4) 122(3) no
H(3) C(3) C(2) 103(2) no
H(5) C(3) H(4) 99(3) no
H(5) C(3) C(2) 113(2) no
H(4) C(3) C(2) 111(2) no
H(6) C(5) H(7) 108(2) no
H(6) C(5) O(2) 105(2) no
H(6) C(5) C(6) 117(2) no
H(7) C(5) O(2) 106(2) no
H(7) C(5) C(6) 110(2) no
H(10) C(6) H(8) 123(4) no
H(10) C(6) H(9) 105(4) no
H(10) C(6) C(5) 108(3) no
H(8) C(6) H(9) 112(3) no
H(8) C(6) C(5) 102(2) no
H(9) C(6) C(5) 105(2) no
H(11) C(7) N(1) 113(2) no
H(11) C(7) C(8) 124(2) no
H(12) C(8) C(7) 119(2) no
H(12) C(8) C(9) 120(2) no
H(13) C(9) C(10) 123.0(10) no
H(13) C(9) C(8) 120.0(10) no
H(14) C(13) C(12) 123(2) no
H(14) C(13) C(14) 120(2) no
H(15) C(14) C(15) 117.0(10) no
H(15) C(14) C(13) 122.0(10) no
H(16) C(15) N(2) 113(2) no
H(16) C(15) C(14) 124(2) no

loop_
_geom_bond_atom_site_label_1
_geom_bond_atom_site_label_2
_geom_bond_distance
_geom_bond_publ_flag
Ni N(1) 2.151(2) yes
Ni S(1) 2.4175(8) yes
Ni S(3) 2.3882(7) yes
S(1) C(1) 1.682(2) yes
S(3) C(4) 1.675(2) yes
C(1) O(1) 1.326(3) yes
Ni N(2) 2.182(2) yes
Ni S(2) 2.4315(8) yes
Ni S(4) 2.4330(8) yes
S(2) C(1) 1.694(2) yes
S(4) C(4) 1.692(2) yes
C(4) O(2) 1.331(3) yes
O(1) C(2) 1.458(4) no
O(2) C(5) 1.464(3) no
O(3) C(11) 1.203(3) no
N(1) C(17) 1.325(3) no
N(1) C(7) 1.346(3) no
N(2) C(16) 1.319(3) no
N(2) C(15) 1.358(3) no
C(2) C(3) 1.488(5) no
C(5) C(6) 1.474(5) no
C(7) C(8) 1.381(3) no
C(8) C(9) 1.392(4) no
C(9) C(10) 1.370(3) no
C(10) C(17) 1.387(3) no
C(10) C(11) 1.511(3) no
C(11) C(12) 1.510(4) no
C(12) C(13) 1.380(3) no
C(12) C(16) 1.389(3) no
C(13) C(14) 1.396(4) no
C(14) C(15) 1.380(4) no
C(16) C(17) 1.441(3) no
C(2) H(2) 0.88(4) no
C(2) H(1) 0.95(4) no
C(3) H(3) 0.97(3) no
C(3) H(5) 1.02(4) no
C(3) H(4) 1.11(4) no
C(5) H(6) 0.94(3) no
C(5) H(7) 1.05(3) no
C(6) H(10) 0.97(5) no
C(6) H(8) 0.99(4) no
C(6) H(9) 1.05(4) no
C(7) H(11) 0.99(3) no
C(8) H(12) 0.99(3) no
C(9) H(13) 0.92(2) no
C(13) H(14) 0.81(3) no
C(14) H(15) 1.03(3) no
C(15) H(16) 0.99(3) no
